data_7201772
loop_
_publ_author_name
'Goswami, Shyamaprosad'
'Jana, Subrata'
'Fun, Hoong-Kun'

_publ_section_title
;
 Recognition of dicarboxylic acids by 3,3&#x2032;-bipyridine amide
 based receptors and its supramolecular behavior in solid state
;
_journal_issue 5
_journal_name_full CrystEngComm
_journal_page_first 507
_journal_paper_doi 10.1039/b715136e
_journal_volume 10
_journal_year 2008
_chemical_formula_sum 'C20 H26 N4 O2'
_chemical_formula_weight 354.45
_chemical_name_common
;
Recognition of Dicarboxylic Acids by 3,3/-Bipyridine Amide
Based Receptors and Its Supramolecular Behavior in the Solid State
;
_chemical_name_systematic
;
?
;
_space_group_IT_number 14
_symmetry_cell_setting monoclinic
_symmetry_space_group_name_Hall '-P 2ybc'
_symmetry_space_group_name_H-M 'P 1 21/c 1'
_atom_sites_solution_hydrogens geom
_atom_sites_solution_primary direct
_atom_sites_solution_secondary difmap
_audit_creation_method SHELXL-97
_cell_angle_alpha 90.00
_cell_angle_beta 95.814(1)
_cell_angle_gamma 90.00
_cell_formula_units_Z 2
_cell_length_a 5.8375(1)
_cell_length_b 15.9570(2)
_cell_length_c 10.32990(1)
_cell_measurement_reflns_used 5012
_cell_measurement_temperature 297(2)
_cell_measurement_theta_max 31.37
_cell_measurement_theta_min 2.36
_cell_volume 957.27(2)
_computing_cell_refinement APEX2
_computing_data_collection 'APEX2 (Bruker, 2005)'
_computing_data_reduction 'SAINT (Bruker, 2005)'
_computing_molecular_graphics SHELXTL
_computing_publication_material
;
SHELXTL and PLATON (Spek, 2003)
;
_computing_structure_refinement SHELXTL
_computing_structure_solution 'SHELXTL (Sheldrick, 1998)'
_diffrn_ambient_temperature 297(2)
_diffrn_detector_area_resol_mean 8.33
_diffrn_measured_fraction_theta_full 1.000
_diffrn_measured_fraction_theta_max 1.000
_diffrn_measurement_device_type
;
Brucker SMART APEX2 CCD diffractometer
;
_diffrn_measurement_method '\w scans'
_diffrn_radiation_monochromator graphite
_diffrn_radiation_source 'fine-focus sealed tube'
_diffrn_radiation_type MoK\a
_diffrn_radiation_wavelength 0.71073
_diffrn_reflns_av_R_equivalents 0.0354
_diffrn_reflns_av_sigmaI/netI 0.0257
_diffrn_reflns_limit_h_max 8
_diffrn_reflns_limit_h_min -7
_diffrn_reflns_limit_k_max 23
_diffrn_reflns_limit_k_min -22
_diffrn_reflns_limit_l_max 15
_diffrn_reflns_limit_l_min -15
_diffrn_reflns_number 24213
_diffrn_reflns_theta_full 31.37
_diffrn_reflns_theta_max 31.37
_diffrn_reflns_theta_min 2.36
_diffrn_standards_number 0
_exptl_absorpt_coefficient_mu 0.081
_exptl_absorpt_correction_T_max 0.9949
_exptl_absorpt_correction_T_min 0.9577
_exptl_absorpt_correction_type multi-scan
_exptl_absorpt_process_details 'SADABS (Bruker, 2005)'
_exptl_crystal_colour Colourless
_exptl_crystal_density_diffrn 1.230
_exptl_crystal_density_method 'not measured'
_exptl_crystal_description Plate
_exptl_crystal_F_000 380
_exptl_crystal_size_max 0.53
_exptl_crystal_size_mid 0.27
_exptl_crystal_size_min 0.06
_refine_diff_density_max 0.213
_refine_diff_density_min -0.164
_refine_diff_density_rms 0.037
_refine_ls_extinction_method none
_refine_ls_goodness_of_fit_ref 1.083
_refine_ls_hydrogen_treatment refall
_refine_ls_matrix_type full
_refine_ls_number_parameters 170
_refine_ls_number_reflns 3151
_refine_ls_number_restraints 0
_refine_ls_restrained_S_all 1.083
_refine_ls_R_factor_all 0.0960
_refine_ls_R_factor_gt 0.0578
_refine_ls_shift/su_max 0.000
_refine_ls_shift/su_mean 0.000
_refine_ls_structure_factor_coef Fsqd
_refine_ls_weighting_details 'calc w=1/[\s^2^(Fo^2^)+(0.0750P)^2^+0.1031P] where P=(Fo^2^+2Fc^2^)/3'
_refine_ls_weighting_scheme calc
_refine_ls_wR_factor_gt 0.1495
_refine_ls_wR_factor_ref 0.1702
_reflns_number_gt 1922
_reflns_number_total 3151
_reflns_threshold_expression 'I > 2\s(I)'
_cod_data_source_file b715136e.txt
_cod_data_source_block spg376dm
_cod_depositor_comments
;
The following automatic conversions were performed:
'_symmetry_cell_setting' value 'Monoclinic' changed to 'monoclinic'
according to '/home/saulius/struct/CIF-dictionaries/cif_core.dic'
dictionary named 'cif_core.dic' version 2.4.1 from 2010-06-29.

Automatic conversion script
Id: cif_fix_enum 1527 2010-12-29 10:47:43Z saulius 
;
_cod_original_sg_symbol_H-M 'P21/c '
_cod_database_code 7201772

loop_
_symmetry_equiv_pos_as_xyz
'x, y, z'
'-x, y+1/2, -z+1/2'
'-x, -y, -z'
'x, -y-1/2, z-1/2'

loop_
_atom_site_label
_atom_site_type_symbol
_atom_site_fract_x
_atom_site_fract_y
_atom_site_fract_z
_atom_site_U_iso_or_equiv
_atom_site_adp_type
_atom_site_occupancy
_atom_site_symmetry_multiplicity
_atom_site_calc_flag
_atom_site_refinement_flags
_atom_site_disorder_assembly
_atom_site_disorder_group
O1 O 0.1526(2) 0.26497(8) 0.29355(10) 0.0635(4) Uani 1 1 d . . .
N1 N -0.0766(2) 0.39566(9) 0.59934(12) 0.0600(4) Uani 1 1 d . . .
N2 N 0.1055(2) 0.28819(8) 0.50478(11) 0.0488(3) Uani 1 1 d . . .
C1 C -0.2433(3) 0.45288(11) 0.59867(14) 0.0566(4) Uani 1 1 d . . .
C2 C -0.4058(2) 0.46916(8) 0.49555(12) 0.0439(3) Uani 1 1 d . . .
C3 C -0.3781(4) 0.42433(12) 0.38409(16) 0.0752(6) Uani 1 1 d . . .
C4 C -0.2041(3) 0.36678(12) 0.37985(16) 0.0703(6) Uani 1 1 d . . .
C5 C -0.0607(2) 0.35247(8) 0.49193(12) 0.0437(3) Uani 1 1 d . . .
C6 C 0.1919(2) 0.24425(9) 0.40736(13) 0.0454(3) Uani 1 1 d . . .
C7 C 0.3324(2) 0.16640(10) 0.44907(14) 0.0504(4) Uani 1 1 d . . .
C8 C 0.1641(4) 0.09960(15) 0.4870(4) 0.0953(9) Uani 1 1 d . . .
C9 C 0.4568(5) 0.13630(17) 0.33406(19) 0.0844(7) Uani 1 1 d . . .
C10 C 0.5122(3) 0.18375(15) 0.56349(18) 0.0658(5) Uani 1 1 d . . .
H1N2 H 0.154(3) 0.2778(11) 0.5886(17) 0.062(5) Uiso 1 1 d . . .
H1 H -0.245(3) 0.4838(12) 0.677(2) 0.072(5) Uiso 1 1 d . . .
H9C H 0.550(4) 0.0863(15) 0.361(2) 0.097(7) Uiso 1 1 d . . .
H10C H 0.611(4) 0.1356(13) 0.5841(19) 0.082(6) Uiso 1 1 d . . .
H10B H 0.448(4) 0.2012(13) 0.642(2) 0.087(6) Uiso 1 1 d . . .
H4 H -0.191(4) 0.3348(15) 0.306(2) 0.101(7) Uiso 1 1 d . . .
H3 H -0.492(4) 0.4276(14) 0.316(2) 0.098(7) Uiso 1 1 d . . .
H8B H 0.249(4) 0.0507(17) 0.504(2) 0.109(8) Uiso 1 1 d . . .
H9B H 0.344(5) 0.1213(17) 0.256(3) 0.118(9) Uiso 1 1 d . . .
H10A H 0.598(4) 0.2291(17) 0.541(2) 0.110(9) Uiso 1 1 d . . .
H8A H 0.079(6) 0.1195(19) 0.556(3) 0.133(11) Uiso 1 1 d . . .
H9A H 0.557(7) 0.188(2) 0.307(3) 0.181(15) Uiso 1 1 d . . .
H8C H 0.058(5) 0.0902(17) 0.413(3) 0.123(10) Uiso 1 1 d . . .

loop_
_atom_site_aniso_label
_atom_site_aniso_U_11
_atom_site_aniso_U_22
_atom_site_aniso_U_33
_atom_site_aniso_U_23
_atom_site_aniso_U_13
_atom_site_aniso_U_12
O1 0.0763(8) 0.0756(8) 0.0380(5) 0.0014(5) 0.0027(5) 0.0195(6)
N1 0.0566(8) 0.0830(10) 0.0386(6) -0.0084(6) -0.0034(5) 0.0171(7)
N2 0.0512(7) 0.0582(7) 0.0358(6) 0.0010(5) -0.0018(5) 0.0087(5)
C1 0.0570(9) 0.0742(10) 0.0377(7) -0.0101(7) -0.0003(6) 0.0118(8)
C2 0.0497(8) 0.0423(7) 0.0388(7) 0.0012(5) 0.0008(6) -0.0006(5)
C3 0.0944(14) 0.0787(12) 0.0460(9) -0.0158(8) -0.0246(9) 0.0393(10)
C4 0.0905(13) 0.0734(11) 0.0420(8) -0.0168(8) -0.0176(8) 0.0327(9)
C5 0.0467(7) 0.0464(7) 0.0373(6) 0.0020(5) 0.0010(5) -0.0001(6)
C6 0.0440(7) 0.0528(8) 0.0383(7) -0.0005(5) -0.0009(5) 0.0004(6)
C7 0.0457(8) 0.0573(8) 0.0469(8) -0.0007(6) -0.0019(6) 0.0065(6)
C8 0.0665(14) 0.0570(12) 0.161(3) 0.0169(14) 0.0030(16) -0.0010(10)
C9 0.0979(16) 0.1002(16) 0.0534(10) -0.0075(10) -0.0009(10) 0.0508(14)
C10 0.0544(10) 0.0899(14) 0.0503(9) 0.0033(9) -0.0084(7) 0.0119(10)

loop_
_atom_type_symbol
_atom_type_description
_atom_type_scat_dispersion_real
_atom_type_scat_dispersion_imag
_atom_type_scat_source
C C 0.0033 0.0016 'International Tables Vol C Tables 4.2.6.8 and 6.1.1.4'
H H 0.0000 0.0000 'International Tables Vol C Tables 4.2.6.8 and 6.1.1.4'
N N 0.0061 0.0033 'International Tables Vol C Tables 4.2.6.8 and 6.1.1.4'
O O 0.0106 0.0060 'International Tables Vol C Tables 4.2.6.8 and 6.1.1.4'

loop_
_geom_angle_atom_site_label_1
_geom_angle_atom_site_label_2
_geom_angle_atom_site_label_3
_geom_angle
_geom_angle_site_symmetry_1
_geom_angle_site_symmetry_3
_geom_angle_publ_flag
C5 N1 C1 117.86(12) . . ?
C6 N2 C5 127.38(12) . . ?
N1 C1 C2 125.30(13) . . ?
C1 C2 C3 114.71(14) . . ?
C1 C2 C2 122.22(15) . 3_466 ?
C3 C2 C2 123.06(15) . 3_466 ?
C4 C3 C2 121.56(15) . . ?
C3 C4 C5 118.20(14) . . ?
N1 C5 C4 122.18(14) . . ?
N1 C5 N2 114.08(12) . . ?
C4 C5 N2 123.64(13) . . ?
O1 C6 N2 121.60(13) . . ?
O1 C6 C7 122.37(13) . . ?
N2 C6 C7 115.99(12) . . ?
C10 C7 C6 112.29(14) . . ?
C10 C7 C8 109.76(19) . . ?
C6 C7 C8 107.39(14) . . ?
C10 C7 C9 108.36(16) . . ?
C6 C7 C9 108.66(13) . . ?
C8 C7 C9 110.4(2) . . ?

loop_
_geom_bond_atom_site_label_1
_geom_bond_atom_site_label_2
_geom_bond_distance
_geom_bond_site_symmetry_2
_geom_bond_publ_flag
O1 C6 1.2204(17) . ?
N1 C5 1.3174(18) . ?
N1 C1 1.334(2) . ?
N2 C6 1.3642(18) . ?
N2 C5 1.4090(18) . ?
C1 C2 1.377(2) . ?
C2 C3 1.379(2) . ?
C2 C2 1.486(3) 3_466 ?
C3 C4 1.373(2) . ?
C4 C5 1.377(2) . ?
C6 C7 1.527(2) . ?
C7 C10 1.524(2) . ?
C7 C8 1.528(3) . ?
C7 C9 1.531(2) . ?

loop_
_geom_torsion_atom_site_label_1
_geom_torsion_atom_site_label_2
_geom_torsion_atom_site_label_3
_geom_torsion_atom_site_label_4
_geom_torsion
_geom_torsion_site_symmetry_1
_geom_torsion_site_symmetry_2
_geom_torsion_site_symmetry_3
_geom_torsion_site_symmetry_4
_geom_torsion_publ_flag
C5 N1 C1 C2 2.0(3) . . . . ?
N1 C1 C2 C3 -3.9(3) . . . . ?
N1 C1 C2 C2 176.65(17) . . . 3_466 ?
C1 C2 C3 C4 1.6(3) . . . . ?
C2 C2 C3 C4 -178.9(2) 3_466 . . . ?
C2 C3 C4 C5 2.2(3) . . . . ?
C1 N1 C5 C4 2.3(3) . . . . ?
C1 N1 C5 N2 -174.35(14) . . . . ?
C3 C4 C5 N1 -4.3(3) . . . . ?
C3 C4 C5 N2 172.01(17) . . . . ?
C6 N2 C5 N1 -166.43(14) . . . . ?
C6 N2 C5 C4 17.0(3) . . . . ?
C5 N2 C6 O1 10.1(2) . . . . ?
C5 N2 C6 C7 -167.85(13) . . . . ?
O1 C6 C7 C10 133.90(17) . . . . ?
N2 C6 C7 C10 -48.18(18) . . . . ?
O1 C6 C7 C8 -105.3(2) . . . . ?
N2 C6 C7 C8 72.6(2) . . . . ?
O1 C6 C7 C9 14.1(2) . . . . ?
N2 C6 C7 C9 -168.03(17) . . . . ?
